data_2003936
loop_
_publ_author_name
'Merino, P.'
'Merchan, F. L.'
'Tejero, T.'
'Lanaspa, A.'

_publ_section_title
;(<i>Z</i>)-<i>N</i>-[(2<i>R</i>,3<i>R</i>)-2-(<i>tert</i>-Butoxycarbonylamino)-3-(<i>tert</i>-butyldiphenylsiloxy)butylidene]benzylamine
 <i>N</i>-Oxide
;
_journal_issue 9
_journal_name_full 'Acta Crystallographica Section C'
_journal_page_first 1949
_journal_page_last 1950
_journal_paper_doi 10.1107/S0108270195004343
_journal_volume 51
_journal_year 1995
_chemical_compound_source 'chemical synthesis'
_chemical_formula_sum 'C32 H42 N2 O4 Si'
_chemical_formula_weight 546.77
_chemical_melting_point 400
_chemical_name_systematic
;
 (Z)-N-[(2R,3R)-2-(tert-Butoxycarbonylamino)-3-(tert-
butyldiphenylsilyloxy)butylidene]benzylamine N-oxide
;
_space_group_IT_number 19
_symmetry_cell_setting orthorhombic
_symmetry_space_group_name_Hall 'P 2ac 2ab'
_symmetry_space_group_name_H-M 'P 21 21 21'
_audit_creation_method SHELXL
_cell_angle_alpha 90.00
_cell_angle_beta 90.00
_cell_angle_gamma 90.00
_cell_formula_units_Z 4
_cell_length_a 10.002(2)
_cell_length_b 14.274(3)
_cell_length_c 21.976(4)
_cell_measurement_reflns_used 39
_cell_measurement_temperature 293(2)
_cell_measurement_theta_max 21.847
_cell_measurement_theta_min 9.449
_cell_volume 3137.5(11)
_computing_cell_refinement XSCANS
_computing_data_collection 'XSCANS (Siemens, 1992)'
_computing_data_reduction XSCANS
_computing_molecular_graphics SHELXL93
_computing_publication_material SHELXL93
_computing_structure_refinement 'SHELXL93 (Sheldrick, 1993)'
_computing_structure_solution 'SHELXS86 (Sheldrick, 1990)'
_diffrn_ambient_temperature 293(2)
_diffrn_measurement_device 'Siemens P4'
_diffrn_measurement_method 'Profile data from 2\q/\w scans'
_diffrn_radiation_monochromator graphite
_diffrn_radiation_source 'normal-focus sealed tube'
_diffrn_radiation_type MoK\a
_diffrn_radiation_wavelength 0.71073
_diffrn_reflns_av_R_equivalents 0.0633
_diffrn_reflns_av_sigmaI/netI 0.0978
_diffrn_reflns_limit_h_max 10
_diffrn_reflns_limit_h_min -1
_diffrn_reflns_limit_k_max 15
_diffrn_reflns_limit_k_min -1
_diffrn_reflns_limit_l_max 23
_diffrn_reflns_limit_l_min -1
_diffrn_reflns_number 3015
_diffrn_reflns_theta_max 22.50
_diffrn_reflns_theta_min 2.24
_diffrn_standards_decay_% 7.26
_diffrn_standards_interval_count 97
_diffrn_standards_number 3
_exptl_absorpt_coefficient_mu 0.111
_exptl_absorpt_correction_T_max 0.841
_exptl_absorpt_correction_T_min 0.652
_exptl_absorpt_correction_type
;semi-empirical (ellipsoidal) refined from \y scan (North, Philips & Mathews,
1968)
;
_exptl_crystal_colour colourless
_exptl_crystal_density_diffrn 1.158
_exptl_crystal_description 'transparent block'
_exptl_crystal_F_000 1176
_exptl_crystal_size_max 0.5
_exptl_crystal_size_mid 0.3
_exptl_crystal_size_min 0.2
_refine_diff_density_max 0.211
_refine_diff_density_min -0.176
_refine_ls_abs_structure_Flack -0.22(40)
_refine_ls_extinction_coef 0.0047(12)
_refine_ls_extinction_method 'SHELXL93 (Sheldrick, 1993)'
_refine_ls_goodness_of_fit_all 1.078
_refine_ls_goodness_of_fit_obs 1.132
_refine_ls_hydrogen_treatment
;
H atoms refined as riding model (except for H1)
;
_refine_ls_matrix_type full
_refine_ls_number_parameters 398
_refine_ls_number_reflns 2824
_refine_ls_number_restraints 0
_refine_ls_restrained_S_all 1.133
_refine_ls_restrained_S_obs 1.132
_refine_ls_R_factor_all 0.1279
_refine_ls_R_factor_obs 0.0568
_refine_ls_shift/esd_max 0.004
_refine_ls_shift/esd_mean 0.001
_refine_ls_structure_factor_coef Fsqd
_refine_ls_weighting_scheme
;
calc w = 1/[\s^2^(F~o~^2^) + (0.0580P)^2^ + 0.7204P]
where P = (F~o~^2^ + 2F~c~^2^)/3
;
_refine_ls_wR_factor_all 0.1593
_refine_ls_wR_factor_obs 0.1148
_reflns_number_observed 1648
_reflns_number_total 2827
_reflns_observed_criterion >2sigma(I)
_cod_data_source_file na1167.cif
_cod_data_source_block nitro1
_cod_depositor_comments
;
The following automatic conversions were performed:

'_geom_bond_publ_flag' value 'YES' changed to 'yes' according to
/home/saulius/struct/CIF-dictionaries/cif_core.dic dictionary named
'cif_core.dic' version 2.4.1 from 2010-06-29 (8
times).

'_geom_angle_publ_flag' value 'YES' changed to 'yes'
according to /home/saulius/struct/CIF-dictionaries/cif_core.dic
dictionary named 'cif_core.dic' version 2.4.1 from 2010-06-29 (8
times).

'_geom_torsion_publ_flag' value 'YES' changed to 'yes'
according to /home/saulius/struct/CIF-dictionaries/cif_core.dic
dictionary named 'cif_core.dic' version 2.4.1 from 2010-06-29 (2
times).

Automatic conversion script
Id: cif_fix_values 1715 2011-07-08 13:25:40Z adriana 
;
_cod_database_code 2003936

loop_
_symmetry_equiv_pos_as_xyz
'x, y, z'
'-x+1/2, -y, z+1/2'
'-x, y+1/2, -z+1/2'
'x+1/2, -y+1/2, -z'

loop_
_atom_site_aniso_label
_atom_site_aniso_U_11
_atom_site_aniso_U_22
_atom_site_aniso_U_33
_atom_site_aniso_U_12
_atom_site_aniso_U_13
_atom_site_aniso_U_23
Si1 0.0535(14) 0.0487(13) 0.062(2) 0.0050(13) 0.0014(14) 0.0018(14)
O1 0.047(4) 0.062(4) 0.087(4) 0.004(3) -0.005(3) 0.007(4)
O2 0.052(3) 0.044(3) 0.062(3) 0.009(3) -0.007(3) -0.005(3)
O3 0.104(6) 0.080(4) 0.117(6) 0.031(4) -0.061(5) -0.045(4)
O4 0.065(4) 0.053(3) 0.071(4) 0.025(3) -0.019(3) -0.016(3)
N1 0.050(5) 0.056(5) 0.061(5) 0.001(4) -0.003(4) 0.001(4)
N2 0.067(5) 0.050(4) 0.061(5) 0.013(4) -0.030(4) -0.014(4)
C1 0.039(7) 0.067(7) 0.066(6) -0.001(6) -0.007(5) 0.001(5)
C2 0.050(5) 0.045(5) 0.053(6) 0.011(5) -0.012(5) -0.009(5)
C3 0.047(5) 0.041(5) 0.068(6) 0.001(5) -0.003(5) 0.006(5)
C4 0.086(7) 0.068(6) 0.070(7) -0.007(7) 0.011(7) 0.017(6)
C5 0.064(7) 0.055(6) 0.080(7) -0.005(5) -0.001(5) 0.014(6)
C12 0.057(6) 0.061(6) 0.057(6) 0.006(5) -0.024(5) -0.019(5)
C13 0.072(7) 0.056(6) 0.069(7) 0.021(5) -0.009(6) -0.023(5)
C14 0.200(17) 0.143(12) 0.078(10) 0.088(16) 0.015(10) -0.014(8)
C15 0.083(7) 0.065(6) 0.099(9) 0.028(6) -0.015(6) 0.006(7)
C16 0.090(9) 0.084(8) 0.192(18) -0.012(7) -0.013(10) -0.008(9)
C17 0.072(6) 0.057(5) 0.053(6) -0.001(5) -0.006(5) 0.008(5)
C18 0.074(7) 0.116(9) 0.092(8) 0.025(8) -0.009(6) 0.016(10)
C19 0.136(12) 0.066(6) 0.074(9) -0.003(8) 0.005(7) -0.001(6)
C20 0.125(11) 0.096(8) 0.059(7) 0.013(9) -0.020(7) -0.007(7)
C6 0.049(5) 0.042(5) 0.067(6) 0.003(5) 0.003(5) 0.018(5)
C7 0.069(7) 0.066(7) 0.088(8) 0.018(6) 0.001(6) 0.004(7)
C8 0.078(8) 0.075(8) 0.116(11) 0.006(7) -0.009(8) 0.035(8)
C9 0.073(8) 0.113(10) 0.075(10) -0.010(7) -0.016(6) 0.031(9)
C10 0.080(7) 0.101(8) 0.078(8) -0.012(8) 0.000(7) -0.009(8)
C11 0.055(6) 0.055(6) 0.095(8) 0.018(5) 0.000(6) 0.007(6)
C21 0.054(6) 0.055(6) 0.059(6) 0.009(5) -0.008(5) -0.004(5)
C22 0.055(6) 0.055(6) 0.078(7) -0.008(5) -0.004(5) 0.004(5)
C23 0.063(7) 0.092(8) 0.080(7) -0.003(7) -0.003(6) -0.014(7)
C24 0.076(9) 0.095(9) 0.095(9) -0.028(8) -0.006(7) 0.015(8)
C25 0.116(11) 0.057(7) 0.115(10) -0.004(7) 0.009(8) 0.022(7)
C26 0.087(8) 0.058(6) 0.076(7) 0.003(6) 0.020(7) 0.003(6)
C27 0.057(5) 0.050(5) 0.069(6) 0.014(5) 0.001(6) -0.008(6)
C28 0.060(7) 0.054(6) 0.082(7) 0.005(5) 0.007(6) 0.000(6)
C29 0.074(8) 0.064(7) 0.100(9) 0.016(6) -0.008(8) 0.000(7)
C30 0.063(8) 0.078(7) 0.130(11) 0.022(6) -0.015(9) -0.031(9)
C31 0.074(9) 0.112(10) 0.113(11) 0.022(8) 0.014(9) -0.028(9)
C32 0.084(8) 0.074(6) 0.076(7) 0.004(7) 0.008(7) 0.000(6)

loop_
_atom_site_label
_atom_site_occupancy
_atom_site_fract_x
_atom_site_fract_y
_atom_site_fract_z
_atom_site_U_iso_or_equiv
_atom_site_thermal_displace_type
_atom_site_calc_flag
_atom_site_refinement_flags
_atom_site_type_symbol
Si1 1 0.1246(2) 0.78695(15) 0.20606(11) 0.0546(7) Uani d . Si
O1 1 -0.0369(6) 0.7720(4) 0.0152(2) 0.065(2) Uani d . O
O2 1 0.1262(5) 0.6910(3) 0.1658(2) 0.0525(14) Uani d . O
O3 1 0.1054(7) 0.4455(4) 0.0132(3) 0.100(3) Uani d . O
O4 1 0.2803(6) 0.4099(3) 0.0725(2) 0.063(2) Uani d . O
N1 1 0.0914(7) 0.7677(5) 0.0154(3) 0.055(2) Uani d . N
N2 1 0.1858(7) 0.5468(4) 0.0802(3) 0.059(2) Uani d . N
H' 1 0.2460(7) 0.5553(4) 0.1076(3) 0.065(29) Uiso calc R H
C1 1 0.1579(10) 0.6998(7) 0.0374(4) 0.057(2) Uani d . C
H1 1 0.2435(68) 0.6980(41) 0.0404(26) 0.028(21) Uiso d . H
C2 1 0.0907(8) 0.6208(5) 0.0685(4) 0.049(2) Uani d . C
H2 1 0.0210(8) 0.5963(5) 0.0415(4) 0.043(21) Uiso calc R H
C3 1 0.0258(8) 0.6509(5) 0.1274(4) 0.052(2) Uani d . C
H3 1 -0.0407(8) 0.6992(5) 0.1182(4) 0.043(19) Uiso calc R H
C4 1 -0.0431(11) 0.5714(7) 0.1594(5) 0.075(3) Uani d . C
H4A 1 -0.0826(11) 0.5939(7) 0.1965(5) 0.050(23) Uiso calc R H
H4B 1 0.0209(11) 0.5234(7) 0.1687(5) 0.228(75) Uiso calc R H
H4C 1 -0.1116(11) 0.5462(7) 0.1336(5) 0.182(65) Uiso calc R H
C5 1 0.1614(9) 0.8486(6) -0.0107(4) 0.067(3) Uani d . C
H5A 1 0.1434(9) 0.9031(6) 0.0144(4) 0.054(23) Uiso calc R H
H5B 1 0.2568(9) 0.8369(6) -0.0092(4) 0.072(28) Uiso calc R H
C12 1 0.1836(9) 0.4668(6) 0.0505(4) 0.059(3) Uani d . C
C13 1 0.3025(10) 0.3178(6) 0.0456(4) 0.065(3) Uani d . C
C14 1 0.3316(21) 0.3272(12) -0.0206(5) 0.140(6) Uani d . C
H14A 1 0.4085(21) 0.3665(12) -0.0262(5) 0.138(66) Uiso calc R H
H14B 1 0.2561(21) 0.3547(12) -0.0408(5) 0.198(72) Uiso calc R H
H14C 1 0.3491(21) 0.2664(12) -0.0376(5) 0.158(50) Uiso calc R H
C15 1 0.4256(9) 0.2841(6) 0.0796(5) 0.083(3) Uani d . C
H15A 1 0.4053(9) 0.2784(6) 0.1221(5) 0.038(22) Uiso calc R H
H15B 1 0.4970(9) 0.3283(6) 0.0742(5) 1.698(1058) Uiso calc R H
H15C 1 0.4525(9) 0.2242(6) 0.0639(5) 0.147(46) Uiso calc R H
C16 1 0.1822(12) 0.2566(8) 0.0570(9) 0.122(5) Uani d . C
H16A 1 0.1664(12) 0.2522(8) 0.1000(9) 0.190(79) Uiso calc R H
H16B 1 0.1983(12) 0.1952(8) 0.0408(9) 0.530(213) Uiso calc R H
H16C 1 0.1053(12) 0.2835(8) 0.0376(9) 0.510(211) Uiso calc R H
C17 1 0.1880(9) 0.7518(6) 0.2820(4) 0.060(2) Uani d . C
C18 1 0.3295(10) 0.7140(9) 0.2736(5) 0.094(3) Uani d . C
H18A 1 0.3852(10) 0.7619(9) 0.2564(5) 0.065(29) Uiso calc R H
H18B 1 0.3275(10) 0.6608(9) 0.2469(5) 0.142(53) Uiso calc R H
H18C 1 0.3649(10) 0.6954(9) 0.3124(5) 0.098(34) Uiso calc R H
C19 1 0.1073(14) 0.6734(7) 0.3090(5) 0.092(3) Uani d . C
H19A 1 0.0169(14) 0.6940(7) 0.3151(5) 0.132(52) Uiso calc R H
H19B 1 0.1454(14) 0.6553(7) 0.3473(5) 0.175(58) Uiso calc R H
H19C 1 0.1080(14) 0.6207(7) 0.2818(5) 0.101(34) Uiso calc R H
C20 1 0.1950(13) 0.8346(8) 0.3262(4) 0.093(3) Uani d . C
H20A 1 0.2468(13) 0.8841(8) 0.3084(4) 0.094(38) Uiso calc R H
H20B 1 0.2363(13) 0.8147(8) 0.3635(4) 0.072(27) Uiso calc R H
H20C 1 0.1062(13) 0.8568(8) 0.3345(4) 0.087(36) Uiso calc R H
C6 1 0.1243(8) 0.8702(6) -0.0730(4) 0.052(2) Uani d . C
C7 1 0.0612(9) 0.9496(7) -0.0878(6) 0.074(3) Uani d . C
H7 1 0.0332(9) 0.9899(7) -0.0571(6) 0.084(35) Uiso calc R H
C8 1 0.0371(11) 0.9726(8) -0.1475(7) 0.090(3) Uani d . C
H8 1 -0.0029(11) 1.0296(8) -0.1568(7) 0.118(41) Uiso calc R H
C9 1 0.0711(11) 0.9128(10) -0.1930(6) 0.087(3) Uani d . C
H9 1 0.0543(11) 0.9279(10) -0.2334(6) 0.095(37) Uiso calc R H
C10 1 0.1299(11) 0.8309(9) -0.1781(5) 0.086(3) Uani d . C
H10 1 0.1524(11) 0.7886(9) -0.2086(5) 0.119(43) Uiso calc R H
C11 1 0.1576(9) 0.8087(6) -0.1174(5) 0.068(3) Uani d . C
H11 1 0.1985(9) 0.7522(6) -0.1076(5) 0.071(27) Uiso calc R H
C21 1 0.2363(9) 0.8712(6) 0.1683(4) 0.056(2) Uani d . C
C22 1 0.3434(9) 0.8423(7) 0.1335(4) 0.063(2) Uani d . C
H22 1 0.3607(9) 0.7785(7) 0.1299(4) 0.054(23) Uiso calc R H
C23 1 0.4251(10) 0.9048(9) 0.1038(5) 0.078(3) Uani d . C
H23 1 0.4947(10) 0.8827(9) 0.0797(5) 0.087(34) Uiso calc R H
C24 1 0.4053(12) 0.9988(9) 0.1094(5) 0.089(3) Uani d . C
H24 1 0.4602(12) 1.0414(9) 0.0894(5) 0.228(80) Uiso calc R H
C25 1 0.3016(13) 1.0286(8) 0.1455(5) 0.096(4) Uani d . C
H25 1 0.2866(13) 1.0925(8) 0.1502(5) 0.130(42) Uiso calc R H
C26 1 0.2204(11) 0.9667(6) 0.1746(4) 0.074(3) Uani d . C
H26 1 0.1522(11) 0.9894(6) 0.1993(4) 0.083(31) Uiso calc R H
C27 1 -0.0437(8) 0.8425(6) 0.2073(5) 0.058(2) Uani d . C
C28 1 -0.0941(9) 0.8828(6) 0.1557(5) 0.065(3) Uani d . C
H28 1 -0.0426(9) 0.8806(6) 0.1205(5) 0.025(19) Uiso calc R H
C29 1 -0.2168(11) 0.9262(6) 0.1530(6) 0.079(3) Uani d . C
H29 1 -0.2486(11) 0.9502(6) 0.1164(6) 0.080(35) Uiso calc R H
C30 1 -0.2891(11) 0.9334(7) 0.2036(7) 0.090(3) Uani d . C
H30 1 -0.3709(11) 0.9642(7) 0.2025(7) 0.069(26) Uiso calc R H
C31 1 -0.2455(12) 0.8969(8) 0.2558(7) 0.100(4) Uani d . C
H31 1 -0.2971(12) 0.9025(8) 0.2908(7) 0.101(37) Uiso calc R H
C32 1 -0.1233(11) 0.8504(7) 0.2581(5) 0.078(3) Uani d . C
H32 1 -0.0949(11) 0.8242(7) 0.2947(5) 0.032(20) Uiso calc R H

loop_
_atom_type_symbol
_atom_type_description
_atom_type_scat_source
_atom_type_scat_dispersion_real
_atom_type_scat_dispersion_imag
C C 'International Tables Vol C Tables 4.2.6.8 and 6.1.1.4' 0.0033 0.0016
H H 'International Tables Vol C Tables 4.2.6.8 and 6.1.1.4' 0.0000 0.0000
N N 'International Tables Vol C Tables 4.2.6.8 and 6.1.1.4' 0.0061 0.0033
O O 'International Tables Vol C Tables 4.2.6.8 and 6.1.1.4' 0.0106 0.0060
Si Si 'International Tables Vol C Tables 4.2.6.8 and 6.1.1.4' 0.0817 0.0704

loop_
_geom_angle_atom_site_label_1
_geom_angle_atom_site_label_2
_geom_angle_atom_site_label_3
_geom_angle
_geom_angle_publ_flag
O2 Si1 C21 107.4(3) ?
O2 Si1 C17 104.9(3) ?
C21 Si1 C17 112.0(4) ?
O2 Si1 C27 112.0(3) ?
C21 Si1 C27 106.1(4) ?
C17 Si1 C27 114.3(4) ?
C3 O2 Si1 130.5(5) ?
C12 O4 C13 120.3(7) ?
C1 N1 O1 124.1(8) yes
C1 N1 C5 120.0(7) yes
O1 N1 C5 115.9(7) yes
C12 N2 C2 122.4(7) ?
C12 N2 H' 118.8(5) ?
C2 N2 H' 118.8(4) ?
N1 C1 C2 121.3(8) yes
N1 C1 H1 125(4) yes
C2 C1 H1 113(4) yes
N2 C2 C1 109.9(7) yes
N2 C2 C3 109.8(7) ?
C1 C2 C3 112.0(7) yes
N2 C2 H2 108.4(4) ?
C1 C2 H2 108.4(5) ?
C3 C2 H2 108.4(4) ?
O2 C3 C4 110.3(7) ?
O2 C3 C2 108.5(6) ?
C4 C3 C2 112.6(7) ?
O2 C3 H3 108.4(4) ?
C4 C3 H3 108.4(5) ?
C2 C3 H3 108.4(4) ?
C3 C4 H4A 109.5(5) ?
C3 C4 H4B 109.5(5) ?
H4A C4 H4B 109.5 ?
C3 C4 H4C 109.5(5) ?
H4A C4 H4C 109.5 ?
H4B C4 H4C 109.5 ?
C6 C5 N1 114.4(7) ?
C6 C5 H5A 108.6(5) ?
N1 C5 H5A 108.6(5) ?
C6 C5 H5B 108.6(5) ?
N1 C5 H5B 108.6(5) ?
H5A C5 H5B 107.6 ?
O3 C12 N2 125.7(9) ?
O3 C12 O4 124.8(8) ?
N2 C12 O4 109.3(7) ?
O4 C13 C14 110.2(9) ?
O4 C13 C16 109.4(8) ?
C14 C13 C16 111.8(13) ?
O4 C13 C15 102.1(7) ?
C14 C13 C15 110.5(10) ?
C16 C13 C15 112.4(9) ?
C13 C14 H14A 109.5(10) ?
C13 C14 H14B 109.5(8) ?
H14A C14 H14B 109.5 ?
C13 C14 H14C 109.5(7) ?
H14A C14 H14C 109.5 ?
H14B C14 H14C 109.5 ?
C13 C15 H15A 109.5(6) ?
C13 C15 H15B 109.5(5) ?
H15A C15 H15B 109.5 ?
C13 C15 H15C 109.5(5) ?
H15A C15 H15C 109.5 ?
H15B C15 H15C 109.5 ?
C13 C16 H16A 109.5(9) ?
C13 C16 H16B 109.5(6) ?
H16A C16 H16B 109.5 ?
C13 C16 H16C 109.5(7) ?
H16A C16 H16C 109.5 ?
H16B C16 H16C 109.5 ?
C19 C17 C18 106.4(9) ?
C19 C17 C20 110.4(8) ?
C18 C17 C20 107.9(9) ?
C19 C17 Si1 111.9(7) ?
C18 C17 Si1 107.8(7) ?
C20 C17 Si1 112.2(6) ?
C17 C18 H18A 109.5(6) ?
C17 C18 H18B 109.5(6) ?
H18A C18 H18B 109.5 ?
C17 C18 H18C 109.5(5) ?
H18A C18 H18C 109.5 ?
H18B C18 H18C 109.5 ?
C17 C19 H19A 109.5(6) ?
C17 C19 H19B 109.5(6) ?
H19A C19 H19B 109.5 ?
C17 C19 H19C 109.5(5) ?
H19A C19 H19C 109.5 ?
H19B C19 H19C 109.5 ?
C17 C20 H20A 109.5(6) ?
C17 C20 H20B 109.5(5) ?
H20A C20 H20B 109.5 ?
C17 C20 H20C 109.5(6) ?
H20A C20 H20C 109.5 ?
H20B C20 H20C 109.5 ?
C7 C6 C11 119.3(9) ?
C7 C6 C5 122.0(10) ?
C11 C6 C5 118.7(8) ?
C6 C7 C8 121.2(11) ?
C6 C7 H7 119.4(7) ?
C8 C7 H7 119.4(7) ?
C9 C8 C7 120.5(11) ?
C9 C8 H8 119.7(7) ?
C7 C8 H8 119.7(7) ?
C10 C9 C8 118.4(11) ?
C10 C9 H9 120.8(8) ?
C8 C9 H9 120.8(7) ?
C9 C10 C11 121.0(11) ?
C9 C10 H10 119.5(8) ?
C11 C10 H10 119.5(7) ?
C6 C11 C10 119.5(9) ?
C6 C11 H11 120.3(5) ?
C10 C11 H11 120.3(7) ?
C26 C21 C22 116.2(9) ?
C26 C21 Si1 122.1(8) ?
C22 C21 Si1 121.7(7) ?
C23 C22 C21 122.0(9) ?
C23 C22 H22 119.0(6) ?
C21 C22 H22 119.0(5) ?
C24 C23 C22 120.7(11) ?
C24 C23 H23 119.7(8) ?
C22 C23 H23 119.7(6) ?
C23 C24 C25 117.9(11) ?
C23 C24 H24 121.1(8) ?
C25 C24 H24 121.1(7) ?
C26 C25 C24 121.4(10) ?
C26 C25 H25 119.3(7) ?
C24 C25 H25 119.3(7) ?
C25 C26 C21 121.8(10) ?
C25 C26 H26 119.1(7) ?
C21 C26 H26 119.1(6) ?
C28 C27 C32 115.2(8) ?
C28 C27 Si1 120.0(8) ?
C32 C27 Si1 124.7(8) ?
C27 C28 C29 123.7(10) ?
C27 C28 H28 118.2(6) ?
C29 C28 H28 118.2(8) ?
C30 C29 C28 118.9(11) ?
C30 C29 H29 120.6(7) ?
C28 C29 H29 120.6(8) ?
C29 C30 C31 120.8(11) ?
C29 C30 H30 119.6(7) ?
C31 C30 H30 119.6(8) ?
C30 C31 C32 120.4(12) ?
C30 C31 H31 119.8(8) ?
C32 C31 H31 119.8(8) ?
C27 C32 C31 121.1(11) ?
C27 C32 H32 119.5(6) ?
C31 C32 H32 119.5(8) ?

loop_
_geom_bond_atom_site_label_1
_geom_bond_atom_site_label_2
_geom_bond_distance
_geom_bond_publ_flag
Si1 O2 1.631(5) ?
Si1 C21 1.840(9) ?
Si1 C17 1.854(8) ?
Si1 C27 1.861(8) ?
O1 N1 1.285(8) yes
O2 C3 1.431(8) yes
O3 C12 1.172(9) ?
O4 C12 1.353(9) ?
O4 C13 1.458(9) ?
N1 C1 1.271(10) yes
N1 C5 1.467(9) yes
N2 C12 1.315(10) ?
N2 C2 1.445(8) ?
N2 H' 0.86 ?
C1 C2 1.480(11) yes
C1 H1 0.86(6) yes
C2 C3 1.510(10) yes
C2 H2 0.98 ?
C3 C4 1.503(10) yes
C3 H3 0.98 ?
C4 H4A 0.96 ?
C4 H4B 0.96 ?
C4 H4C 0.96 ?
C5 C6 1.451(10) ?
C5 H5A 0.97 ?
C5 H5B 0.97 ?
C13 C14 1.490(13) ?
C13 C16 1.508(13) ?
C13 C15 1.519(11) ?
C14 H14A 0.96 ?
C14 H14B 0.96 ?
C14 H14C 0.96 ?
C15 H15A 0.96 ?
C15 H15B 0.96 ?
C15 H15C 0.96 ?
C16 H16A 0.96 ?
C16 H16B 0.96 ?
C16 H16C 0.96 ?
C17 C19 1.502(11) ?
C17 C18 1.526(11) ?
C17 C20 1.532(11) ?
C18 H18A 0.96 ?
C18 H18B 0.96 ?
C18 H18C 0.96 ?
C19 H19A 0.96 ?
C19 H19B 0.96 ?
C19 H19C 0.96 ?
C20 H20A 0.96 ?
C20 H20B 0.96 ?
C20 H20C 0.96 ?
C6 C7 1.337(10) ?
C6 C11 1.354(10) ?
C7 C8 1.373(13) ?
C7 H7 0.93 ?
C8 C9 1.359(14) ?
C8 H8 0.93 ?
C9 C10 1.348(13) ?
C9 H9 0.93 ?
C10 C11 1.397(12) ?
C10 H10 0.93 ?
C11 H11 0.93 ?
C21 C26 1.379(11) ?
C21 C22 1.380(10) ?
C22 C23 1.374(11) ?
C22 H22 0.93 ?
C23 C24 1.362(13) ?
C23 H23 0.93 ?
C24 C25 1.374(14) ?
C24 H24 0.93 ?
C25 C26 1.359(12) ?
C25 H25 0.93 ?
C26 H26 0.93 ?
C27 C28 1.367(11) ?
C27 C32 1.377(11) ?
C28 C29 1.376(12) ?
C28 H28 0.93 ?
C29 C30 1.330(13) ?
C29 H29 0.93 ?
C30 C31 1.333(13) ?
C30 H30 0.93 ?
C31 C32 1.392(13) ?
C31 H31 0.93 ?
C32 H32 0.93 ?

loop_
_geom_torsion_atom_site_label_1
_geom_torsion_atom_site_label_2
_geom_torsion_atom_site_label_3
_geom_torsion_atom_site_label_4
_geom_torsion
_geom_torsion_publ_flag
C2 C1 N1 C5 175.0(7) yes
H1 C1 N1 O1 -175(5) yes
C5 C6 C7 C8 174.4(9) ?
C6 C7 C8 C9 3.2(16) ?
C7 C8 C9 C10 -0.5(16) ?
C8 C9 C10 C11 -1.2(15) ?
H' N2 C12 O3 178.2(8) ?
N2 C12 O3 O4 -175.1(18) ?
C21 C22 C23 C24 2.0(15) ?
C22 C23 C24 C25 0.1(16) ?
C23 C24 C25 C26 -0.4(17) ?
C27 C28 C29 C30 2.9(14) ?
C28 C29 C30 C31 -1.9(16) ?
C29 C30 C31 C32 -0.1(17) ?

loop_
_cod_related_entry_id
_cod_related_entry_database
_cod_related_entry_code
1 ChemSpider 21187183
